data_1504318
loop_
_publ_author_name
'Kopach, Michael E.'
'Singh, Utpal K.'
'Kobierski, Michael E.'
'Trankle, William G.'
'Murray, Michael M.'
'Pietz, Mark A.'
'Forst, Mindy B.'
'Stephenson, Gregory A.'
'Mancuso, Vincent'
'Giard, Thierry'
'Vanmarsenille, Michel'
'DeFrance, Thierry'

_publ_section_title
;
 Practical Synthesis of Chiral 2-Morpholine:
 (4-Benzylmorpholin-2-(S)-yl)-(tetrahydropyran-4-yl)methanone Mesylate, a
 Useful Pharmaceutical Intermediate
;
_journal_issue 2
_journal_name_full 'Organic Process Research &amp; Development'
_journal_page_first 209
_journal_paper_doi 10.1021/op800247w
_journal_volume 13
_journal_year 2009
_chemical_formula_sum 'C21 H33 N O7 S'
_chemical_formula_weight 443.54
_chemical_name_systematic ?
_space_group_IT_number 19
_symmetry_cell_setting orthorhombic
_symmetry_space_group_name_Hall 'P 2ac 2ab'
_symmetry_space_group_name_H-M 'P 21 21 21'
_atom_sites_solution_hydrogens geom
_atom_sites_solution_primary direct
_atom_sites_solution_secondary difmap
_audit_creation_method SHELXL-97
_cell_angle_alpha 90.00
_cell_angle_beta 90.00
_cell_angle_gamma 90.00
_cell_formula_units_Z 4
_cell_length_a 6.0017(2)
_cell_length_b 12.0689(3)
_cell_length_c 29.9339(8)
_cell_measurement_reflns_used 2905
_cell_measurement_temperature 100(2)
_cell_measurement_theta_max 64.20
_cell_measurement_theta_min 2.95
_cell_volume 2168.23(11)
_computing_cell_refinement 'Bruker SMART'
_computing_data_collection 'Bruker SMART'
_computing_data_reduction 'Bruker SAINT'
_computing_molecular_graphics 'Bruker SHELXTL'
_computing_publication_material 'Bruker SHELXTL'
_computing_structure_refinement 'SHELXL-97 (Sheldrick, 1997)'
_computing_structure_solution 'SHELXS-97 (Sheldrick, 1990)'
_diffrn_ambient_temperature 100(2)
_diffrn_measured_fraction_theta_full 0.947
_diffrn_measured_fraction_theta_max 0.947
_diffrn_measurement_device_type 'CCD area detector'
_diffrn_measurement_method 'phi and omega scans'
_diffrn_radiation_monochromator graphite
_diffrn_radiation_source 'fine-focus sealed tube'
_diffrn_radiation_type CuK\a
_diffrn_radiation_wavelength 1.54178
_diffrn_reflns_av_R_equivalents 0.0626
_diffrn_reflns_av_sigmaI/netI 0.0694
_diffrn_reflns_limit_h_max 4
_diffrn_reflns_limit_h_min -7
_diffrn_reflns_limit_k_max 8
_diffrn_reflns_limit_k_min -14
_diffrn_reflns_limit_l_max 34
_diffrn_reflns_limit_l_min -34
_diffrn_reflns_number 8316
_diffrn_reflns_theta_full 64.54
_diffrn_reflns_theta_max 64.54
_diffrn_reflns_theta_min 2.95
_exptl_absorpt_coefficient_mu 1.694
_exptl_absorpt_correction_T_max 0.9669
_exptl_absorpt_correction_T_min 0.7282
_exptl_absorpt_correction_type none
_exptl_crystal_colour clear
_exptl_crystal_density_diffrn 1.359
_exptl_crystal_density_meas 0
_exptl_crystal_density_method 'not measured'
_exptl_crystal_description platy
_exptl_crystal_F_000 952
_exptl_crystal_size_max 0.20
_exptl_crystal_size_mid 0.10
_exptl_crystal_size_min 0.02
_refine_diff_density_max 0.385
_refine_diff_density_min -0.386
_refine_diff_density_rms 0.065
_refine_ls_abs_structure_details 'Flack H D (1983), Acta Cryst. A39, 876-881'
_refine_ls_abs_structure_Flack 0.01(4)
_refine_ls_extinction_coef 0.0000(2)
_refine_ls_extinction_expression Fc^*^=kFc[1+0.001xFc^2^\l^3^/sin(2\q)]^-1/4^
_refine_ls_extinction_method SHELXL
_refine_ls_goodness_of_fit_ref 1.065
_refine_ls_hydrogen_treatment mixed
_refine_ls_matrix_type full
_refine_ls_number_parameters 254
_refine_ls_number_reflns 3144
_refine_ls_number_restraints 4
_refine_ls_restrained_S_all 1.069
_refine_ls_R_factor_all 0.0781
_refine_ls_R_factor_gt 0.0608
_refine_ls_shift/su_max 4.391
_refine_ls_shift/su_mean 0.023
_refine_ls_structure_factor_coef Fsqd
_refine_ls_weighting_details 'calc w=1/[\s^2^(Fo^2^)+(0.0835P)^2^+2.3598P] where P=(Fo^2^+2Fc^2^)/3'
_refine_ls_weighting_scheme calc
_refine_ls_wR_factor_gt 0.1650
_refine_ls_wR_factor_ref 0.1737
_reflns_number_gt 2490
_reflns_number_total 3144
_reflns_threshold_expression >2sigma(I)
_cod_data_source_file op800247w_si_003.cif
_cod_data_source_block 08046xm
_cod_depositor_comments
;
 Marking attached hydrogen atoms.

 Antanas Vaitkus,
 2017-07-12

The following automatic conversions were performed:

'_symmetry_cell_setting' value 'Orthorhombic' changed to
'orthorhombic' according to
/home/saulius/struct/CIF-dictionaries/cif_core.dic dictionary named
'cif_core.dic' version 2.4.2 from 2011-04-26.

Automatic conversion script
Id: cif_fix_values 1715 2011-07-08 13:25:40Z adriana 
;
_cod_original_sg_symbol_H-M P2(1)2(1)2(1)
_cod_database_code 1504318

loop_
_symmetry_equiv_pos_as_xyz
'x, y, z'
'-x+1/2, -y, z+1/2'
'-x, y+1/2, -z+1/2'
'x+1/2, -y+1/2, -z'

loop_
_atom_site_label
_atom_site_type_symbol
_atom_site_fract_x
_atom_site_fract_y
_atom_site_fract_z
_atom_site_U_iso_or_equiv
_atom_site_adp_type
_atom_site_occupancy
_atom_site_symmetry_multiplicity
_atom_site_calc_flag
_atom_site_refinement_flags
_atom_site_attached_hydrogens
S1 S 0.1729(3) 0.81942(10) 0.18579(4) 0.0287(3) Uani 1 1 d . 0
O9 O 0.3818(6) 0.4247(3) 0.18475(11) 0.0272(8) Uani 1 1 d . 0
N12 N 0.4258(8) 0.5976(3) 0.25021(14) 0.0252(10) Uani 1 1 d . 0
H12 H 0.3196 0.6461 0.2388 0.030 Uiso 1 1 calc R 0
C8 C 0.4867(10) 0.5268(4) 0.17394(16) 0.0263(12) Uani 1 1 d . 0
H8 H 0.3714 0.5792 0.1623 0.032 Uiso 1 1 calc R 0
C14 C 0.5293(10) 0.6510(4) 0.29093(16) 0.0273(13) Uani 1 1 d . 0
H14A H 0.6614 0.6076 0.3002 0.033 Uiso 1 1 calc R 0
H14B H 0.5799 0.7266 0.2832 0.033 Uiso 1 1 calc R 0
C10 C 0.2136(10) 0.4445(4) 0.21804(17) 0.0288(13) Uani 1 1 d . 0
H10A H 0.1353 0.3742 0.2247 0.035 Uiso 1 1 calc R 0
H10B H 0.1028 0.4976 0.2062 0.035 Uiso 1 1 calc R 0
O1 O 0.4910(8) 0.4190(5) 0.00238(14) 0.0631(15) Uani 1 1 d . 0
C13 C 0.5981(9) 0.5788(4) 0.21469(16) 0.0254(12) Uani 1 1 d . 0
H13A H 0.7161 0.5290 0.2261 0.030 Uiso 1 1 calc R 0
H13B H 0.6677 0.6502 0.2063 0.030 Uiso 1 1 calc R 0
C7 C 0.6551(10) 0.5047(4) 0.13725(16) 0.0263(12) Uani 1 1 d . 0
C20 C 0.3923(11) 0.5879(4) 0.36586(18) 0.0362(15) Uani 1 1 d . 0
H20 H 0.5175 0.5401 0.3680 0.043 Uiso 1 1 calc R 0
C15 C 0.3676(10) 0.6571(4) 0.32897(17) 0.0267(13) Uani 1 1 d . 0
C18 C 0.0459(11) 0.6588(5) 0.39660(18) 0.0382(15) Uani 1 1 d . 0
H18 H -0.0632 0.6593 0.4196 0.046 Uiso 1 1 calc R 0
C19 C 0.2337(13) 0.5890(5) 0.39955(19) 0.0435(18) Uani 1 1 d . 0
H19 H 0.2518 0.5423 0.4248 0.052 Uiso 1 1 calc R 0
C17 C 0.0240(11) 0.7255(5) 0.36015(18) 0.0349(14) Uani 1 1 d . 0
H17 H -0.1028 0.7723 0.3579 0.042 Uiso 1 1 calc R 0
C3 C 0.7608(10) 0.4275(5) 0.06263(17) 0.0332(14) Uani 1 1 d . 0
H3A H 0.8887 0.3875 0.0759 0.040 Uiso 1 1 calc R 0
H3B H 0.8125 0.5020 0.0535 0.040 Uiso 1 1 calc R 0
C4 C 0.5774(11) 0.4387(5) 0.09699(18) 0.0318(13) Uani 1 1 d . 0
H4 H 0.5375 0.3626 0.1075 0.038 Uiso 1 1 calc R 0
C11 C 0.3121(10) 0.4901(4) 0.26041(16) 0.0262(12) Uani 1 1 d . 0
H11A H 0.1930 0.5021 0.2828 0.031 Uiso 1 1 calc R 0
H11B H 0.4207 0.4368 0.2729 0.031 Uiso 1 1 calc R 0
C5 C 0.3710(11) 0.4892(5) 0.07553(19) 0.0403(15) Uani 1 1 d . 0
H5A H 0.4000 0.5676 0.0678 0.048 Uiso 1 1 calc R 0
H5B H 0.2450 0.4868 0.0969 0.048 Uiso 1 1 calc R 0
C2 C 0.6773(13) 0.3646(6) 0.0219(2) 0.0533(19) Uani 1 1 d . 0
H2A H 0.7985 0.3589 -0.0004 0.064 Uiso 1 1 calc R 0
H2B H 0.6341 0.2886 0.0308 0.064 Uiso 1 1 calc R 0
C6 C 0.3112(12) 0.4244(7) 0.0334(2) 0.0567(19) Uani 1 1 d . 0
H6A H 0.2670 0.3482 0.0419 0.068 Uiso 1 1 calc R 0
H6B H 0.1816 0.4601 0.0188 0.068 Uiso 1 1 calc R 0
C16 C 0.1800(10) 0.7271(4) 0.32670(16) 0.0287(13) Uani 1 1 d . 0
H16 H 0.1615 0.7754 0.3019 0.034 Uiso 1 1 calc R 0
O7 O 0.8455(7) 0.5404(3) 0.13964(12) 0.0353(9) Uani 1 1 d . 0
O101 O 0.3885(7) 0.7922(3) 0.16708(14) 0.0395(11) Uani 1 1 d . 0
O102 O 0.1005(7) 0.7362(3) 0.21839(12) 0.0317(10) Uani 1 1 d . 0
O100 O 0.1608(7) 0.9304(3) 0.20390(12) 0.0346(9) Uani 1 1 d . 0
C100 C -0.0217(12) 0.8132(5) 0.14234(18) 0.0385(15) Uani 1 1 d . 0
H10C H -0.1717 0.8246 0.1544 0.058 Uiso 1 1 calc R 0
H10D H -0.0136 0.7405 0.1279 0.058 Uiso 1 1 calc R 0
H10E H 0.0113 0.8712 0.1204 0.058 Uiso 1 1 calc R 0
C107 C 0.358(6) 0.857(2) 0.0497(9) 0.336(14) Uiso 1 1 d D 3
C108 C 0.532(9) 0.812(3) 0.0210(14) 2.0(2) Uiso 1 1 d D 0
C109 C 0.486(9) 0.755(3) -0.0228(12) 0.365(17) Uiso 1 1 d D 3
O108 O 0.704(9) 0.802(3) 0.0193(12) 0.503(19) Uiso 1 1 d D 0

loop_
_atom_site_aniso_label
_atom_site_aniso_U_11
_atom_site_aniso_U_22
_atom_site_aniso_U_33
_atom_site_aniso_U_23
_atom_site_aniso_U_13
_atom_site_aniso_U_12
S1 0.0255(7) 0.0277(6) 0.0328(6) -0.0001(5) -0.0005(7) -0.0003(6)
O9 0.022(2) 0.0269(17) 0.0328(18) -0.0047(16) 0.0040(18) -0.0024(15)
N12 0.022(3) 0.022(2) 0.031(2) -0.0014(18) -0.002(2) 0.0008(19)
C8 0.021(3) 0.026(3) 0.031(3) 0.001(2) 0.002(3) 0.001(2)
C14 0.027(3) 0.026(3) 0.029(3) -0.005(2) 0.000(3) 0.001(2)
C10 0.025(3) 0.029(3) 0.032(3) 0.001(2) 0.004(3) -0.006(3)
O1 0.028(3) 0.133(4) 0.029(2) -0.016(3) -0.003(2) 0.004(3)
C13 0.025(3) 0.021(2) 0.031(3) 0.000(2) 0.001(2) 0.003(2)
C7 0.024(3) 0.024(2) 0.030(3) 0.002(2) -0.001(3) 0.003(3)
C20 0.043(4) 0.026(3) 0.040(3) -0.006(2) -0.001(3) 0.010(3)
C15 0.021(3) 0.032(3) 0.027(3) -0.005(2) -0.003(2) -0.003(2)
C18 0.034(4) 0.049(4) 0.032(3) -0.008(3) 0.009(3) 0.002(3)
C19 0.065(5) 0.034(3) 0.032(3) 0.001(3) 0.002(3) 0.003(3)
C17 0.028(3) 0.044(3) 0.033(3) -0.005(2) -0.001(3) 0.003(3)
C3 0.025(3) 0.044(3) 0.031(3) -0.007(3) -0.002(3) 0.000(3)
C4 0.027(3) 0.038(3) 0.031(3) -0.003(2) -0.002(3) -0.004(3)
C11 0.025(3) 0.022(2) 0.032(3) -0.003(2) 0.004(3) -0.001(2)
C5 0.029(4) 0.058(4) 0.034(3) -0.006(3) -0.001(3) 0.005(3)
C2 0.035(4) 0.087(5) 0.038(3) -0.024(3) 0.001(4) -0.002(4)
C6 0.028(4) 0.105(6) 0.037(3) -0.018(4) -0.002(3) -0.004(4)
C16 0.030(3) 0.031(3) 0.025(3) -0.002(2) -0.003(3) 0.006(3)
O7 0.024(2) 0.042(2) 0.039(2) -0.0063(17) 0.004(2) -0.0016(19)
O101 0.032(3) 0.035(2) 0.052(2) 0.0009(18) 0.018(2) -0.0006(18)
O102 0.030(2) 0.0307(18) 0.034(2) 0.0040(16) -0.0041(18) 0.0039(17)
O100 0.025(2) 0.0264(18) 0.052(2) -0.0059(16) -0.003(2) 0.0001(18)
C100 0.042(4) 0.032(3) 0.041(3) 0.003(3) -0.003(3) -0.001(3)

loop_
_atom_type_symbol
_atom_type_description
_atom_type_scat_dispersion_real
_atom_type_scat_dispersion_imag
_atom_type_scat_source
C C 0.0181 0.0091 'International Tables Vol C Tables 4.2.6.8 and 6.1.1.4'
H H 0.0000 0.0000 'International Tables Vol C Tables 4.2.6.8 and 6.1.1.4'
N N 0.0311 0.0180 'International Tables Vol C Tables 4.2.6.8 and 6.1.1.4'
O O 0.0492 0.0322 'International Tables Vol C Tables 4.2.6.8 and 6.1.1.4'
S S 0.3331 0.5567 'International Tables Vol C Tables 4.2.6.8 and 6.1.1.4'

loop_
_geom_angle_atom_site_label_1
_geom_angle_atom_site_label_2
_geom_angle_atom_site_label_3
_geom_angle
_geom_angle_site_symmetry_1
_geom_angle_site_symmetry_3
O101 S1 O100 113.6(2) . .
O101 S1 O102 111.6(2) . .
O100 S1 O102 111.7(2) . .
O101 S1 C100 107.4(3) . .
O100 S1 C100 106.5(3) . .
O102 S1 C100 105.5(3) . .
C8 O9 C10 108.9(4) . .
C11 N12 C13 109.1(4) . .
C11 N12 C14 113.1(4) . .
C13 N12 C14 110.6(4) . .
O9 C8 C7 107.9(4) . .
O9 C8 C13 111.6(4) . .
C7 C8 C13 111.1(5) . .
C15 C14 N12 111.6(4) . .
O9 C10 C11 111.7(4) . .
C2 O1 C6 110.4(5) . .
N12 C13 C8 109.1(4) . .
O7 C7 C8 121.2(5) . .
O7 C7 C4 121.2(5) . .
C8 C7 C4 117.6(5) . .
C19 C20 C15 119.9(6) . .
C20 C15 C16 118.8(5) . .
C20 C15 C14 120.3(5) . .
C16 C15 C14 120.7(5) . .
C17 C18 C19 118.7(6) . .
C20 C19 C18 120.6(5) . .
C18 C17 C16 121.8(6) . .
C4 C3 C2 110.5(5) . .
C3 C4 C7 111.3(5) . .
C3 C4 C5 110.0(5) . .
C7 C4 C5 112.0(5) . .
N12 C11 C10 108.9(4) . .
C4 C5 C6 109.6(5) . .
O1 C2 C3 111.0(6) . .
O1 C6 C5 112.5(6) . .
C17 C16 C15 120.2(5) . .
O108 C108 C107 142(4) . .
O108 C108 C109 95(3) . .
C107 C108 C109 123(4) . .
C108 C109 O108 107(3) . 4_465
C108 C109 O108 33.0(10) . .
O108 C109 O108 135(2) 4_465 .
C108 O108 C109 164(3) . 4_565
C108 O108 C109 52.1(18) . .
C109 O108 C109 124(2) 4_565 .

loop_
_geom_bond_atom_site_label_1
_geom_bond_atom_site_label_2
_geom_bond_distance
_geom_bond_site_symmetry_2
S1 O101 1.447(4) .
S1 O100 1.447(3) .
S1 O102 1.466(4) .
S1 C100 1.750(6) .
O9 C8 1.421(6) .
O9 C10 1.438(6) .
N12 C11 1.497(6) .
N12 C13 1.500(7) .
N12 C14 1.512(6) .
C8 C7 1.516(7) .
C8 C13 1.526(7) .
C14 C15 1.498(7) .
C10 C11 1.504(7) .
O1 C2 1.422(9) .
O1 C6 1.426(8) .
C7 O7 1.223(7) .
C7 C4 1.518(7) .
C20 C19 1.386(8) .
C20 C15 1.392(7) .
C15 C16 1.409(8) .
C18 C17 1.362(8) .
C18 C19 1.410(9) .
C17 C16 1.371(8) .
C3 C4 1.513(8) .
C3 C2 1.521(8) .
C4 C5 1.522(8) .
C5 C6 1.526(8) .
C107 C108 1.46(2) .
C108 O108 1.04(2) .
C108 C109 1.50(2) .
C109 O108 1.83(4) 4_465
C109 O108 1.90(3) .
O108 C109 1.83(4) 4_565

loop_
_geom_torsion_atom_site_label_1
_geom_torsion_atom_site_label_2
_geom_torsion_atom_site_label_3
_geom_torsion_atom_site_label_4
_geom_torsion
_geom_torsion_site_symmetry_1
_geom_torsion_site_symmetry_4
C10 O9 C8 C7 -177.3(4) . .
C10 O9 C8 C13 60.4(6) . .
C11 N12 C14 C15 -49.9(6) . .
C13 N12 C14 C15 -172.6(4) . .
C8 O9 C10 C11 -61.5(5) . .
C11 N12 C13 C8 55.9(5) . .
C14 N12 C13 C8 -179.0(4) . .
O9 C8 C13 N12 -58.7(5) . .
C7 C8 C13 N12 -179.2(4) . .
O9 C8 C7 O7 -132.2(5) . .
C13 C8 C7 O7 -9.5(7) . .
O9 C8 C7 C4 49.1(6) . .
C13 C8 C7 C4 171.8(4) . .
C19 C20 C15 C16 -0.1(8) . .
C19 C20 C15 C14 -175.8(5) . .
N12 C14 C15 C20 107.5(5) . .
N12 C14 C15 C16 -68.0(6) . .
C15 C20 C19 C18 0.7(9) . .
C17 C18 C19 C20 -0.4(9) . .
C19 C18 C17 C16 -0.5(9) . .
C2 C3 C4 C7 -178.0(5) . .
C2 C3 C4 C5 -53.3(7) . .
O7 C7 C4 C3 -1.0(7) . .
C8 C7 C4 C3 177.8(4) . .
O7 C7 C4 C5 -124.6(6) . .
C8 C7 C4 C5 54.2(6) . .
C13 N12 C11 C10 -56.8(6) . .
C14 N12 C11 C10 179.5(4) . .
O9 C10 C11 N12 60.2(6) . .
C3 C4 C5 C6 51.5(7) . .
C7 C4 C5 C6 175.9(5) . .
C6 O1 C2 C3 -61.3(7) . .
C4 C3 C2 O1 58.3(7) . .
C2 O1 C6 C5 60.9(8) . .
C4 C5 C6 O1 -55.9(8) . .
C18 C17 C16 C15 1.1(8) . .
C20 C15 C16 C17 -0.7(8) . .
C14 C15 C16 C17 174.9(5) . .
O108 C108 C109 O108 153(2) . 4_465
C107 C108 C109 O108 -26(3) . 4_465
C107 C108 C109 O108 -179(3) . .
C107 C108 O108 C109 96(10) . 4_565
C109 C108 O108 C109 -83(10) . 4_565
C107 C108 O108 C109 179(4) . .
O108 C109 O108 C108 -37(4) 4_465 .
C108 C109 O108 C109 160(3) . 4_565
O108 C109 O108 C109 123(4) 4_465 4_565
